data_2221329
loop_
_publ_author_name
'Zhang, Jian'
'Wu, Lin-ping'
'Zhuang, Ling-hua'
'Wang, Guo-wei'

_publ_section_title
;
 3-Methoxybenzaldehyde thiosemicarbazone
;
_journal_coeditor_code DN2432
_journal_issue 4
_journal_name_full 'Acta Crystallographica Section E'
_journal_page_first o884
_journal_paper_doi 10.1107/S160053680901040X
_journal_volume 65
_journal_year 2009
_chemical_formula_iupac 'C9 H11 N3 O S'
_chemical_formula_moiety 'C9 H11 N3 O S'
_chemical_formula_sum 'C9 H11 N3 O S'
_chemical_formula_weight 209.27
_chemical_name_systematic
;
3-Methoxybenzaldehyde thiosemicarbazone
;
_space_group_IT_number 14
_symmetry_cell_setting monoclinic
_symmetry_space_group_name_Hall '-P 2ybc'
_symmetry_space_group_name_H-M 'P 1 21/c 1'
_atom_sites_solution_hydrogens geom
_atom_sites_solution_primary direct
_atom_sites_solution_secondary difmap
_cell_angle_alpha 90.00
_cell_angle_beta 90.29(3)
_cell_angle_gamma 90.00
_cell_formula_units_Z 4
_cell_length_a 11.814(2)
_cell_length_b 5.6760(11)
_cell_length_c 15.248(3)
_cell_measurement_reflns_used 27
_cell_measurement_temperature 293(2)
_cell_measurement_theta_max 25
_cell_measurement_theta_min 1
_cell_volume 1022.5(3)
_computing_cell_refinement 'CAD-4 Software (Enraf--Nonius, 1989)'
_computing_data_collection 'CAD-4 Software (Enraf--Nonius, 1989)'
_computing_data_reduction 'XCAD4 (Harms & Wocadlo, 1995)'
_computing_molecular_graphics 'SHELXTL (Sheldrick, 2008) and PLATON (Spek, 2009)'
_computing_publication_material 'SHELXTL (Sheldrick, 2008)'
_computing_structure_refinement 'SHELXL97 (Sheldrick, 2008)'
_computing_structure_solution 'SHELXS97 (Sheldrick, 2008)'
_diffrn_ambient_temperature 293(2)
_diffrn_measured_fraction_theta_full 0.995
_diffrn_measured_fraction_theta_max 0.995
_diffrn_measurement_device_type 'Enraf--Nonius CAD-4'
_diffrn_measurement_method \w/2\q
_diffrn_radiation_monochromator graphite
_diffrn_radiation_source 'fine-focus sealed tube'
_diffrn_radiation_type MoK\a
_diffrn_radiation_wavelength 0.71073
_diffrn_reflns_av_R_equivalents 0.0172
_diffrn_reflns_av_sigmaI/netI 0.0285
_diffrn_reflns_limit_h_max 0
_diffrn_reflns_limit_h_min -14
_diffrn_reflns_limit_k_max 6
_diffrn_reflns_limit_k_min 0
_diffrn_reflns_limit_l_max 18
_diffrn_reflns_limit_l_min -18
_diffrn_reflns_number 1946
_diffrn_reflns_theta_full 25.33
_diffrn_reflns_theta_max 25.33
_diffrn_reflns_theta_min 1.72
_diffrn_standards_decay_% 9
_diffrn_standards_interval_count 200
_diffrn_standards_number 3
_exptl_absorpt_coefficient_mu 0.287
_exptl_absorpt_correction_T_max 0.969
_exptl_absorpt_correction_T_min 0.908
_exptl_absorpt_correction_type psi-scan
_exptl_absorpt_process_details '(North <i>et al.</i>,  1968)'
_exptl_crystal_colour colorless
_exptl_crystal_density_diffrn 1.359
_exptl_crystal_density_method 'not measured'
_exptl_crystal_description block
_exptl_crystal_F_000 440
_exptl_crystal_size_max 0.30
_exptl_crystal_size_mid 0.20
_exptl_crystal_size_min 0.10
_refine_diff_density_max 0.196
_refine_diff_density_min -0.257
_refine_ls_extinction_method none
_refine_ls_goodness_of_fit_ref 1.063
_refine_ls_hydrogen_treatment constr
_refine_ls_matrix_type full
_refine_ls_number_parameters 128
_refine_ls_number_reflns 1852
_refine_ls_number_restraints 0
_refine_ls_restrained_S_all 1.063
_refine_ls_R_factor_all 0.0561
_refine_ls_R_factor_gt 0.0413
_refine_ls_shift/su_max 0.000
_refine_ls_shift/su_mean 0.000
_refine_ls_structure_factor_coef Fsqd
_refine_ls_weighting_details 'calc w=1/[\s^2^(Fo^2^)+(0.0521P)^2^+0.3815P] where P=(Fo^2^+2Fc^2^)/3'
_refine_ls_weighting_scheme calc
_refine_ls_wR_factor_gt 0.1010
_refine_ls_wR_factor_ref 0.1104
_reflns_number_gt 1494
_reflns_number_total 1852
_reflns_threshold_expression I>2\s(I)
_cod_data_source_file dn2432.cif
_cod_data_source_block I
_cod_depositor_comments
;
The following automatic conversions were performed:
'_symmetry_cell_setting' value 'Monoclinic' changed to 'monoclinic'
according to '/home/saulius/struct/CIF-dictionaries/cif_core.dic'
dictionary named 'cif_core.dic' version 2.4.1 from 2010-06-29.

Automatic conversion script
Id: cif_fix_enum 1527 2010-12-29 10:47:43Z saulius 

The following automatic conversions were performed:

'_symmetry_cell_setting' value 'Monoclinic' changed to 'monoclinic'
according to /home/saulius/struct/CIF-dictionaries/cif_core.dic
dictionary named 'cif_core.dic' version 2.4.1 from 2010-06-29.

Automatic conversion script
Id: cif_fix_values 1715 2011-07-08 13:25:40Z adriana 
;
_cod_original_sg_symbol_H-M 'P 21/c'
_cod_database_code 2221329
_cod_database_fobs_code 2221329

loop_
_symmetry_equiv_pos_as_xyz
'x, y, z'
'-x, y+1/2, -z+1/2'
'-x, -y, -z'
'x, -y-1/2, z-1/2'

loop_
_atom_site_type_symbol
_atom_site_label
_atom_site_fract_x
_atom_site_fract_y
_atom_site_fract_z
_atom_site_U_iso_or_equiv
_atom_site_adp_type
_atom_site_calc_flag
_atom_site_refinement_flags
_atom_site_occupancy
_atom_site_disorder_assembly
_atom_site_disorder_group
S S1 0.51511(6) 1.47619(10) 0.35880(3) 0.0442(2) Uani d . 1 . .
O O1 0.85492(14) 0.6407(3) 0.83956(9) 0.0496(5) Uani d . 1 . .
N N1 0.66878(15) 1.0213(3) 0.50804(11) 0.0369(4) Uani d . 1 . .
N N2 0.60984(16) 1.2149(3) 0.47967(11) 0.0407(5) Uani d . 1 . .
H H2 0.5936 1.3268 0.5155 0.049 Uiso calc R 1 . .
N N3 0.59915(18) 1.0451(4) 0.34546(12) 0.0497(5) Uani d . 1 . .
H H3A 0.6324 0.9237 0.3674 0.060 Uiso calc R 1 . .
H H3B 0.5800 1.0463 0.2910 0.060 Uiso calc R 1 . .
C C1 0.9085(2) 0.4449(6) 0.88050(16) 0.0614(8) Uani d . 1 . .
H H1A 0.9862 0.4377 0.8627 0.092 Uiso calc R 1 . .
H H1B 0.8706 0.3024 0.8634 0.092 Uiso calc R 1 . .
H H1C 0.9049 0.4624 0.9430 0.092 Uiso calc R 1 . .
C C2 0.84356(18) 0.6327(4) 0.75008(14) 0.0383(5) Uani d . 1 . .
C C3 0.77906(17) 0.8120(4) 0.71427(13) 0.0366(5) Uani d . 1 . .
H H3 0.7479 0.9264 0.7505 0.044 Uiso calc R 1 . .
C C4 0.76070(17) 0.8221(4) 0.62447(13) 0.0350(5) Uani d . 1 . .
C C5 0.8097(2) 0.6510(4) 0.57024(14) 0.0428(6) Uani d . 1 . .
H H5 0.7982 0.6566 0.5099 0.051 Uiso calc R 1 . .
C C6 0.8741(2) 0.4764(4) 0.60621(16) 0.0503(6) Uani d . 1 . .
H H6 0.9071 0.3642 0.5700 0.060 Uiso calc R 1 . .
C C7 0.8914(2) 0.4638(4) 0.69715(16) 0.0472(6) Uani d . 1 . .
H H7 0.9346 0.3430 0.7214 0.057 Uiso calc R 1 . .
C C8 0.69256(18) 1.0136(4) 0.58932(13) 0.0379(5) Uani d . 1 . .
H H8 0.6663 1.1311 0.6265 0.045 Uiso calc R 1 . .
C C9 0.57769(17) 1.2279(4) 0.39499(13) 0.0332(5) Uani d . 1 . .

loop_
_atom_site_aniso_label
_atom_site_aniso_U_11
_atom_site_aniso_U_22
_atom_site_aniso_U_33
_atom_site_aniso_U_12
_atom_site_aniso_U_13
_atom_site_aniso_U_23
S1 0.0643(4) 0.0374(3) 0.0309(3) 0.0090(3) -0.0081(3) 0.0035(2)
O1 0.0534(10) 0.0621(12) 0.0333(8) 0.0106(9) -0.0062(7) 0.0109(8)
N1 0.0429(10) 0.0363(10) 0.0315(9) 0.0058(9) -0.0045(8) 0.0024(8)
N2 0.0555(12) 0.0378(11) 0.0286(9) 0.0118(9) -0.0091(8) -0.0020(8)
N3 0.0732(14) 0.0442(12) 0.0315(9) 0.0164(11) -0.0128(9) -0.0056(9)
C1 0.0631(16) 0.077(2) 0.0444(14) 0.0194(15) -0.0057(12) 0.0225(14)
C2 0.0335(11) 0.0471(14) 0.0343(11) -0.0031(10) -0.0041(9) 0.0072(10)
C3 0.0338(11) 0.0429(13) 0.0331(11) 0.0020(10) 0.0002(9) 0.0024(10)
C4 0.0331(11) 0.0380(12) 0.0340(11) -0.0035(10) -0.0043(9) 0.0045(10)
C5 0.0526(14) 0.0413(14) 0.0346(11) 0.0013(11) -0.0061(10) -0.0020(10)
C6 0.0622(16) 0.0432(14) 0.0454(13) 0.0109(12) -0.0051(12) -0.0084(11)
C7 0.0517(14) 0.0401(13) 0.0497(14) 0.0076(11) -0.0091(11) 0.0061(11)
C8 0.0389(11) 0.0439(13) 0.0309(11) 0.0039(10) -0.0012(9) 0.0002(10)
C9 0.0372(11) 0.0357(12) 0.0266(10) -0.0032(10) -0.0024(8) 0.0015(9)

loop_
_atom_type_symbol
_atom_type_description
_atom_type_scat_dispersion_real
_atom_type_scat_dispersion_imag
_atom_type_scat_source
C C 0.0033 0.0016 'International Tables Vol C Tables 4.2.6.8 and 6.1.1.4'
H H 0.0000 0.0000 'International Tables Vol C Tables 4.2.6.8 and 6.1.1.4'
N N 0.0061 0.0033 'International Tables Vol C Tables 4.2.6.8 and 6.1.1.4'
O O 0.0106 0.0060 'International Tables Vol C Tables 4.2.6.8 and 6.1.1.4'
S S 0.1246 0.1234 'International Tables Vol C Tables 4.2.6.8 and 6.1.1.4'

loop_
_geom_angle_atom_site_label_1
_geom_angle_atom_site_label_2
_geom_angle_atom_site_label_3
_geom_angle_site_symmetry_1
_geom_angle_site_symmetry_3
_geom_angle
_geom_angle_publ_flag
C2 O1 C1 . . 116.9(2) ?
C8 N1 N2 . . 116.44(18) ?
C9 N2 N1 . . 119.16(18) ?
C9 N2 H2 . . 120.4 ?
N1 N2 H2 . . 120.4 ?
C9 N3 H3A . . 120.0 ?
C9 N3 H3B . . 120.0 ?
H3A N3 H3B . . 120.0 ?
O1 C1 H1A . . 109.5 ?
O1 C1 H1B . . 109.5 ?
H1A C1 H1B . . 109.5 ?
O1 C1 H1C . . 109.5 ?
H1A C1 H1C . . 109.5 ?
H1B C1 H1C . . 109.5 ?
O1 C2 C7 . . 124.6(2) ?
O1 C2 C3 . . 114.8(2) ?
C7 C2 C3 . . 120.6(2) ?
C2 C3 C4 . . 120.2(2) ?
C2 C3 H3 . . 119.9 ?
C4 C3 H3 . . 119.9 ?
C3 C4 C5 . . 119.4(2) ?
C3 C4 C8 . . 118.6(2) ?
C5 C4 C8 . . 122.00(19) ?
C6 C5 C4 . . 119.8(2) ?
C6 C5 H5 . . 120.1 ?
C4 C5 H5 . . 120.1 ?
C5 C6 C7 . . 120.9(2) ?
C5 C6 H6 . . 119.6 ?
C7 C6 H6 . . 119.6 ?
C2 C7 C6 . . 119.1(2) ?
C2 C7 H7 . . 120.5 ?
C6 C7 H7 . . 120.5 ?
N1 C8 C4 . . 120.3(2) ?
N1 C8 H8 . . 119.8 ?
C4 C8 H8 . . 119.8 ?
N3 C9 N2 . . 117.1(2) ?
N3 C9 S1 . . 124.11(16) ?
N2 C9 S1 . . 118.78(16) ?

loop_
_geom_bond_atom_site_label_1
_geom_bond_atom_site_label_2
_geom_bond_site_symmetry_2
_geom_bond_distance
_geom_bond_publ_flag
S1 C9 . 1.683(2) ?
O1 C2 . 1.371(2) ?
O1 C1 . 1.422(3) ?
N1 C8 . 1.270(3) ?
N1 N2 . 1.370(2) ?
N2 C9 . 1.346(3) ?
N2 H2 . 0.8600 ?
N3 C9 . 1.309(3) ?
N3 H3A . 0.8600 ?
N3 H3B . 0.8600 ?
C1 H1A . 0.9600 ?
C1 H1B . 0.9600 ?
C1 H1C . 0.9600 ?
C2 C7 . 1.377(3) ?
C2 C3 . 1.382(3) ?
C3 C4 . 1.386(3) ?
C3 H3 . 0.9300 ?
C4 C5 . 1.402(3) ?
C4 C8 . 1.454(3) ?
C5 C6 . 1.363(3) ?
C5 H5 . 0.9300 ?
C6 C7 . 1.402(3) ?
C6 H6 . 0.9300 ?
C7 H7 . 0.9300 ?
C8 H8 . 0.9300 ?

loop_
_geom_hbond_atom_site_label_D
_geom_hbond_atom_site_label_H
_geom_hbond_atom_site_label_A
_geom_hbond_site_symmetry_A
_geom_hbond_distance_DH
_geom_hbond_distance_HA
_geom_hbond_distance_DA
_geom_hbond_angle_DHA
N2 H2 S1 3_686 0.86 2.57 3.370(2) 155.5
N3 H3B S1 2_645 0.86 2.57 3.411(2) 165.6
N3 H3A N1 . 0.86 2.25 2.611(3) 104.9

loop_
_cod_related_entry_id
_cod_related_entry_database
_cod_related_entry_code
1 ChemSpider 4525291
